data_8106676
loop_
_publ_author_name
'Chebbi, Hammouda'
'Guesmi, Abderrahmen'
'Driss, Ahmed'

_publ_section_title
;
 Crystal structure of methyl
 1-(4-fluorobenzyl)-4-methoxy-5-oxopyrrolidine-3-carboxylate, C14H16FNO4
;
_journal_issue 5
_journal_name_full 'Zeitschrift f\"ur Kristallographie - New Crystal Structures'
_journal_page_first 781
_journal_page_last 782
_journal_paper_doi 10.1515/ncrs-2017-0031
_journal_volume 232
_journal_year 2017
_chemical_formula_sum 'C14 H16 F N O4'
_chemical_formula_weight 281.28
_space_group_crystal_system monoclinic
_space_group_IT_number 14
_space_group_name_Hall '-P 2yn'
_space_group_name_H-M_alt 'P 1 21/n 1'
_atom_sites_solution_hydrogens difmap
_cell_angle_alpha 90
_cell_angle_beta 94.50(1)
_cell_angle_gamma 90
_cell_formula_units_Z 4
_cell_length_a 10.189(4)
_cell_length_b 7.742(2)
_cell_length_c 17.240(5)
_cell_measurement_reflns_used 25
_cell_measurement_temperature 295(2)
_cell_measurement_theta_max 14.84
_cell_measurement_theta_min 11.32
_cell_volume 1355.8(7)
_computing_cell_refinement 'CAD-4 EXPRESS (Duisenberg, 1992 ) [12] ; (Mac\'i\<cek & Yordanov, 1992) [13]'
_computing_data_collection 'CAD-4 EXPRESS (Duisenberg, 1992 ) [12] ; (Mac\'i\<cek & Yordanov, 1992) [13]'
_computing_data_reduction 'XCAD4 (Harms & Wocadlo, 1995)[14]'
_computing_molecular_graphics 'ORTEP-3 for Windows (Farrugia, 2012) [15]'
_computing_publication_material 'WinGX (Farrugia, 2012) [15]'
_computing_structure_refinement 'SHELXL97 (Sheldrick, 2013) [2]'
_computing_structure_solution 'SHELXS97 (Sheldrick, 2013) [2]'
_diffrn_ambient_temperature 295(2)
_diffrn_measured_fraction_theta_full 0.999
_diffrn_measured_fraction_theta_max 1.000
_diffrn_measurement_device_type 'Enraf-Nonius CAD-4'
_diffrn_measurement_method w/2\q
_diffrn_radiation_monochromator graphite
_diffrn_radiation_type MoK\a
_diffrn_radiation_wavelength 0.71073
_diffrn_reflns_av_R_equivalents 0.0296
_diffrn_reflns_av_unetI/netI 0.0297
_diffrn_reflns_Laue_measured_fraction_full 0.999
_diffrn_reflns_Laue_measured_fraction_max 1.000
_diffrn_reflns_limit_h_max 6
_diffrn_reflns_limit_h_min -13
_diffrn_reflns_limit_k_max 9
_diffrn_reflns_limit_k_min -1
_diffrn_reflns_limit_l_max 22
_diffrn_reflns_limit_l_min -22
_diffrn_reflns_number 5376
_diffrn_reflns_point_group_measured_fraction_full 0.999
_diffrn_reflns_point_group_measured_fraction_max 1.000
_diffrn_reflns_theta_full 25.242
_diffrn_reflns_theta_max 26.970
_diffrn_reflns_theta_min 2.248
_diffrn_source 'fine-focus sealed tube'
_diffrn_standards_decay_% 1
_diffrn_standards_interval_count 120
_diffrn_standards_number 2
_exptl_absorpt_coefficient_mu 0.110
_exptl_absorpt_correction_T_max 0.9996
_exptl_absorpt_correction_T_min 0.9052
_exptl_absorpt_correction_type psi-scan
_exptl_absorpt_process_details '(North <i>et al.</i>, 1968) [3]'
_exptl_crystal_colour colorless
_exptl_crystal_density_diffrn 1.378
_exptl_crystal_density_method 'not measured'
_exptl_crystal_description parallelepiped
_exptl_crystal_F_000 592
_exptl_crystal_size_max 0.25
_exptl_crystal_size_mid 0.19
_exptl_crystal_size_min 0.15
_refine_diff_density_max 0.235
_refine_diff_density_min -0.165
_refine_diff_density_rms 0.036
_refine_ls_extinction_coef 0.047(4)
_refine_ls_extinction_expression Fc^*^=kFc[1+0.001xFc^2^\l^3^/sin(2\q)]^-1/4^
_refine_ls_extinction_method SHELXL
_refine_ls_goodness_of_fit_ref 1.019
_refine_ls_hydrogen_treatment refall
_refine_ls_matrix_type full
_refine_ls_number_parameters 246
_refine_ls_number_reflns 2949
_refine_ls_number_restraints 0
_refine_ls_restrained_S_all 1.019
_refine_ls_R_factor_all 0.0626
_refine_ls_R_factor_gt 0.0420
_refine_ls_shift/su_max 0.000
_refine_ls_shift/su_mean 0.000
_refine_ls_structure_factor_coef Fsqd
_refine_ls_weighting_details 'w=1/[\s^2^(Fo^2^)+(0.0568P)^2^+0.3253P] where P=(Fo^2^+2Fc^2^)/3'
_refine_ls_weighting_scheme calc
_refine_ls_wR_factor_gt 0.1068
_refine_ls_wR_factor_ref 0.1183
_reflns_Friedel_coverage 0.000
_reflns_Friedel_fraction_full .
_reflns_Friedel_fraction_max .
_reflns_number_gt 2172
_reflns_number_total 2949
_reflns_threshold_expression 'I > 2\s(I)'
_cod_data_source_file suppl_ncrs-2017-0031_suppl.cif
_cod_data_source_block shelxl
_cod_original_sg_symbol_H-M 'P 21/n'
_cod_database_code 8106676
_shelx_space_group_comment
;
The symmetry employed for this shelxl refinement is uniquely defined
by the following loop, which should always be used as a source of
symmetry information in preference to the above space-group names.
They are only intended as comments.
;

loop_
_space_group_symop_operation_xyz
'x, y, z'
'-x+1/2, y+1/2, -z+1/2'
'-x, -y, -z'
'x-1/2, -y-1/2, z-1/2'

loop_
_atom_site_label
_atom_site_type_symbol
_atom_site_fract_x
_atom_site_fract_y
_atom_site_fract_z
_atom_site_U_iso_or_equiv
_atom_site_adp_type
_atom_site_occupancy
_atom_site_site_symmetry_order
_atom_site_calc_flag
_atom_site_refinement_flags_posn
_atom_site_refinement_flags_adp
_atom_site_refinement_flags_occupancy
_atom_site_disorder_assembly
_atom_site_disorder_group
O1 O 0.58756(12) 0.28236(16) 0.52385(7) 0.0534(3) Uani 1 1 d . . . . .
O2 O 0.82705(11) 0.06561(16) 0.47420(7) 0.0514(3) Uani 1 1 d . . . . .
O3 O 0.81681(14) -0.15410(17) 0.31053(8) 0.0619(4) Uani 1 1 d . . . . .
O4 O 0.76067(13) -0.31875(15) 0.40865(7) 0.0533(3) Uani 1 1 d . . . . .
F1 F -0.01456(12) 0.24082(19) 0.26308(9) 0.0876(4) Uani 1 1 d . . . . .
N1 N 0.57842(14) 0.22963(16) 0.39264(7) 0.0425(3) Uani 1 1 d . . . . .
C1 C 0.11313(19) 0.2782(2) 0.28724(12) 0.0576(5) Uani 1 1 d . . . . .
C2 C 0.1443(2) 0.3078(3) 0.36484(13) 0.0620(5) Uani 1 1 d . . . . .
C3 C 0.27348(19) 0.3456(2) 0.38948(10) 0.0523(4) Uani 1 1 d . . . . .
C4 C 0.36927(17) 0.35123(19) 0.33706(9) 0.0424(4) Uani 1 1 d . . . . .
C5 C 0.33260(19) 0.3206(2) 0.25889(10) 0.0504(4) Uani 1 1 d . . . . .
C6 C 0.2037(2) 0.2841(2) 0.23337(12) 0.0579(5) Uani 1 1 d . . . . .
C7 C 0.51029(18) 0.3874(2) 0.36463(11) 0.0481(4) Uani 1 1 d . . . . .
C8 C 0.61154(15) 0.19481(19) 0.46757(8) 0.0373(3) Uani 1 1 d . . . . .
C9 C 0.69091(15) 0.0266(2) 0.47100(8) 0.0374(3) Uani 1 1 d . . . . .
C10 C 0.65125(16) -0.05534(19) 0.39231(8) 0.0381(3) Uani 1 1 d . . . . .
C11 C 0.6204(2) 0.0987(2) 0.33899(9) 0.0468(4) Uani 1 1 d . . . . .
C12 C 0.8785(3) 0.1309(4) 0.54734(14) 0.0697(6) Uani 1 1 d . . . . .
C13 C 0.75311(16) -0.17663(19) 0.36457(9) 0.0399(3) Uani 1 1 d . . . . .
C14 C 0.8484(3) -0.4525(3) 0.38590(16) 0.0660(6) Uani 1 1 d . . . . .
H2 H 0.077(2) 0.299(3) 0.4005(13) 0.071(6) Uiso 1 1 d . . . . .
H3 H 0.2977(19) 0.367(3) 0.4437(11) 0.057(5) Uiso 1 1 d . . . . .
H5 H 0.4010(19) 0.328(3) 0.2205(12) 0.059(5) Uiso 1 1 d . . . . .
H6 H 0.176(2) 0.263(3) 0.1782(14) 0.077(7) Uiso 1 1 d . . . . .
H7A H 0.5166(18) 0.471(3) 0.4087(11) 0.055(5) Uiso 1 1 d . . . . .
H7B H 0.5597(18) 0.434(3) 0.3207(11) 0.054(5) Uiso 1 1 d . . . . .
H9 H 0.6715(16) -0.038(2) 0.5157(10) 0.040(4) Uiso 1 1 d . . . . .
H10 H 0.5709(16) -0.121(2) 0.3989(9) 0.039(4) Uiso 1 1 d . . . . .
H11A H 0.5497(18) 0.074(2) 0.3000(11) 0.049(5) Uiso 1 1 d . . . . .
H11B H 0.701(2) 0.139(3) 0.3129(11) 0.058(5) Uiso 1 1 d . . . . .
H12A H 0.846(3) 0.240(4) 0.5558(14) 0.087(8) Uiso 1 1 d . . . . .
H12B H 0.974(3) 0.131(4) 0.5449(15) 0.097(8) Uiso 1 1 d . . . . .
H12C H 0.850(3) 0.054(4) 0.5921(18) 0.112(10) Uiso 1 1 d . . . . .
H14A H 0.937(3) -0.409(4) 0.3805(14) 0.088(8) Uiso 1 1 d . . . . .
H14B H 0.848(3) -0.536(4) 0.4295(16) 0.106(9) Uiso 1 1 d . . . . .
H14C H 0.815(3) -0.495(4) 0.3345(17) 0.111(10) Uiso 1 1 d . . . . .

loop_
_atom_site_aniso_label
_atom_site_aniso_U_11
_atom_site_aniso_U_22
_atom_site_aniso_U_33
_atom_site_aniso_U_23
_atom_site_aniso_U_13
_atom_site_aniso_U_12
O1 0.0676(8) 0.0484(7) 0.0444(6) -0.0110(5) 0.0055(5) 0.0166(6)
O2 0.0413(6) 0.0617(8) 0.0498(6) -0.0170(6) -0.0042(5) 0.0078(5)
O3 0.0791(9) 0.0486(7) 0.0620(8) -0.0023(6) 0.0303(7) 0.0081(6)
O4 0.0656(8) 0.0366(6) 0.0591(7) 0.0038(5) 0.0129(6) 0.0148(5)
F1 0.0591(7) 0.0751(9) 0.1253(11) 0.0122(8) -0.0139(7) -0.0032(6)
N1 0.0539(8) 0.0321(7) 0.0405(7) -0.0032(5) -0.0031(6) 0.0096(6)
C1 0.0545(11) 0.0390(9) 0.0773(13) 0.0079(9) -0.0074(9) 0.0059(8)
C2 0.0615(12) 0.0528(11) 0.0735(13) 0.0140(9) 0.0176(10) 0.0184(9)
C3 0.0673(12) 0.0445(9) 0.0449(9) 0.0033(7) 0.0037(8) 0.0185(8)
C4 0.0557(10) 0.0261(7) 0.0444(8) 0.0034(6) -0.0020(7) 0.0106(6)
C5 0.0624(11) 0.0444(9) 0.0438(8) 0.0023(7) 0.0004(8) 0.0056(8)
C6 0.0704(13) 0.0476(10) 0.0534(10) -0.0013(8) -0.0103(9) 0.0046(9)
C7 0.0607(11) 0.0309(8) 0.0510(9) 0.0010(7) -0.0053(8) 0.0078(7)
C8 0.0382(8) 0.0339(7) 0.0399(7) -0.0031(6) 0.0030(6) 0.0024(6)
C9 0.0430(8) 0.0346(7) 0.0348(7) -0.0008(6) 0.0035(6) 0.0060(6)
C10 0.0416(8) 0.0321(7) 0.0403(8) -0.0036(6) 0.0019(6) 0.0016(6)
C11 0.0654(11) 0.0376(8) 0.0364(8) -0.0036(7) -0.0034(8) 0.0114(8)
C12 0.0630(13) 0.0718(14) 0.0699(14) -0.0300(12) -0.0216(11) 0.0156(12)
C13 0.0463(8) 0.0325(7) 0.0408(8) -0.0075(6) 0.0016(6) 0.0001(6)
C14 0.0695(14) 0.0392(10) 0.0908(16) -0.0026(10) 0.0142(12) 0.0186(10)

loop_
_atom_type_symbol
_atom_type_description
_atom_type_scat_dispersion_real
_atom_type_scat_dispersion_imag
_atom_type_scat_source
H H 0.0000 0.0000 'International Tables Vol C Tables 4.2.6.8 and 6.1.1.4'
C C 0.0033 0.0016 'International Tables Vol C Tables 4.2.6.8 and 6.1.1.4'
N N 0.0061 0.0033 'International Tables Vol C Tables 4.2.6.8 and 6.1.1.4'
O O 0.0106 0.0060 'International Tables Vol C Tables 4.2.6.8 and 6.1.1.4'
F F 0.0171 0.0103 'International Tables Vol C Tables 4.2.6.8 and 6.1.1.4'

loop_
_geom_angle_atom_site_label_1
_geom_angle_atom_site_label_2
_geom_angle_atom_site_label_3
_geom_angle
_geom_angle_site_symmetry_1
_geom_angle_site_symmetry_3
C9 O2 C12 113.74(15) . .
C13 O4 C14 116.47(15) . .
C8 N1 C11 114.10(12) . .
C8 N1 C7 124.24(13) . .
C11 N1 C7 121.62(13) . .
C6 C1 F1 118.68(19) . .
C6 C1 C2 122.91(19) . .
F1 C1 C2 118.41(19) . .
C1 C2 C3 118.55(18) . .
C1 C2 H2 119.5(14) . .
C3 C2 H2 121.9(14) . .
C4 C3 C2 120.67(17) . .
C4 C3 H3 119.3(12) . .
C2 C3 H3 120.0(11) . .
C3 C4 C5 118.60(17) . .
C3 C4 C7 120.37(15) . .
C5 C4 C7 121.03(16) . .
C6 C5 C4 121.34(18) . .
C6 C5 H5 119.7(11) . .
C4 C5 H5 118.9(11) . .
C1 C6 C5 117.93(18) . .
C1 C6 H6 119.5(14) . .
C5 C6 H6 122.6(14) . .
N1 C7 C4 111.37(14) . .
N1 C7 H7A 106.8(11) . .
C4 C7 H7A 111.4(11) . .
N1 C7 H7B 107.1(11) . .
C4 C7 H7B 110.5(11) . .
H7A C7 H7B 109.6(16) . .
O1 C8 N1 127.12(14) . .
O1 C8 C9 125.31(14) . .
N1 C8 C9 107.53(12) . .
O2 C9 C10 108.30(12) . .
O2 C9 C8 109.45(13) . .
C10 C9 C8 102.56(12) . .
O2 C9 H9 110.2(10) . .
C10 C9 H9 116.5(10) . .
C8 C9 H9 109.5(10) . .
C13 C10 C9 113.67(13) . .
C13 C10 C11 114.30(13) . .
C9 C10 C11 103.82(12) . .
C13 C10 H10 108.5(10) . .
C9 C10 H10 106.2(9) . .
C11 C10 H10 109.9(10) . .
N1 C11 C10 102.60(12) . .
N1 C11 H11A 109.9(11) . .
C10 C11 H11A 111.8(11) . .
N1 C11 H11B 111.0(12) . .
C10 C11 H11B 111.7(12) . .
H11A C11 H11B 109.7(15) . .
O2 C12 H12A 110.9(16) . .
O2 C12 H12B 105.2(16) . .
H12A C12 H12B 112(2) . .
O2 C12 H12C 110.7(17) . .
H12A C12 H12C 107(2) . .
H12B C12 H12C 112(2) . .
O3 C13 O4 123.76(15) . .
O3 C13 C10 126.13(15) . .
O4 C13 C10 110.09(13) . .
O4 C14 H14A 112.2(16) . .
O4 C14 H14B 103.0(16) . .
H14A C14 H14B 111(2) . .
O4 C14 H14C 107.9(18) . .
H14A C14 H14C 107(2) . .
H14B C14 H14C 116(2) . .

loop_
_geom_bond_atom_site_label_1
_geom_bond_atom_site_label_2
_geom_bond_distance
_geom_bond_site_symmetry_2
O1 C8 1.2238(18) .
O2 C9 1.4165(19) .
O2 C12 1.420(2) .
O3 C13 1.1894(19) .
O4 C13 1.3360(19) .
O4 C14 1.442(2) .
F1 C1 1.365(2) .
N1 C8 1.3367(19) .
N1 C11 1.4586(19) .
N1 C7 1.468(2) .
C1 C6 1.360(3) .
C1 C2 1.370(3) .
C2 C3 1.382(3) .
C2 H2 0.96(2) .
C3 C4 1.382(2) .
C3 H3 0.962(19) .
C4 C5 1.390(2) .
C4 C7 1.504(2) .
C5 C6 1.381(3) .
C5 H5 1.00(2) .
C6 H6 0.98(2) .
C7 H7A 1.00(2) .
C7 H7B 1.009(19) .
C8 C9 1.531(2) .
C9 C10 1.523(2) .
C9 H9 0.951(17) .
C10 C13 1.505(2) .
C10 C11 1.523(2) .
C10 H10 0.976(17) .
C11 H11A 0.966(19) .
C11 H11B 1.02(2) .
C12 H12A 0.92(3) .
C12 H12B 0.98(3) .
C12 H12C 1.03(3) .
C14 H14A 0.97(3) .
C14 H14B 0.99(3) .
C14 H14C 0.98(3) .

loop_
_geom_hbond_atom_site_label_D
_geom_hbond_atom_site_label_H
_geom_hbond_atom_site_label_A
_geom_hbond_distance_DH
_geom_hbond_distance_HA
_geom_hbond_distance_DA
_geom_hbond_angle_DHA
_geom_hbond_site_symmetry_A
C10 H10 O1 0.98(2) 2.51(2) 3.413(2) 154(1) 3_656
C7 H7A O1 1.00(2) 2.51(2) 3.395(2) 147(2) 3_666
C12 H12B O2 0.98(3) 2.58(3) 3.410(3) 143(2) 3_756
